data_8102279
loop_
_publ_author_name
'Xin Xiao'
'Ming-Qiang Wu'
'Yun-Qian Zhang'
'Sai-Feng Xue'
'Qian-Jiang Zhu'
'Zhu Tao'

_publ_section_title
;
 Crystal structure of bis[1-adamantane-(1-phenyl)-2-propylene-ammonium]
 tetrachlorozincate, [C19H26N]2[ZnCl4]
;
_journal_issue 2
_journal_name_full 'Zeitschrift f\"ur Kristallographie - New Crystal Structures'
_journal_page_first 157
_journal_volume 223
_journal_year 2008
_chemical_formula_moiety '2(C19 H26 N), Cl4 Zn'
_chemical_formula_sum 'C38 H52 Cl4 N2 Zn'
_chemical_formula_weight 744.01
_chemical_name_systematic
;
 bis[1-adamantane-(1-phenyl)-2-propylene-ammonium] 
 tetrachlorozincate
;
_space_group_IT_number 14
_symmetry_cell_setting monoclinic
_symmetry_space_group_name_Hall '-P 2yn'
_symmetry_space_group_name_H-M 'P 1 21/n 1'
_atom_sites_solution_hydrogens geom
_atom_sites_solution_primary direct
_atom_sites_solution_secondary difmap
_audit_creation_method SHELXL-97
_cell_angle_alpha 90.00
_cell_angle_beta 114.082(2)
_cell_angle_gamma 90.00
_cell_formula_units_Z 4
_cell_length_a 14.9150(6)
_cell_length_b 15.6147(6)
_cell_length_c 17.7489(8)
_cell_measurement_reflns_used 6670
_cell_measurement_temperature 293(2)
_cell_measurement_theta_max 25.02
_cell_measurement_theta_min 1.81
_cell_volume 3773.8(3)
_computing_structure_refinement 'SHELXL-97 (Sheldrick, 1997)'
_computing_structure_solution 'SHELXS-97 (Sheldrick, 1997)'
_diffrn_ambient_temperature 293(2)
_diffrn_measured_fraction_theta_full 0.998
_diffrn_measured_fraction_theta_max 0.998
_diffrn_measurement_device_type 'Bruker CCD Area Detector'
_diffrn_measurement_method '\f and \w scan'
_diffrn_radiation_monochromator graphite
_diffrn_radiation_source 'fine-focus sealed tube'
_diffrn_radiation_type MoK\a
_diffrn_radiation_wavelength 0.71073
_diffrn_reflns_av_R_equivalents 0.0615
_diffrn_reflns_av_sigmaI/netI 0.0461
_diffrn_reflns_limit_h_max 17
_diffrn_reflns_limit_h_min -17
_diffrn_reflns_limit_k_max 18
_diffrn_reflns_limit_k_min -18
_diffrn_reflns_limit_l_max 19
_diffrn_reflns_limit_l_min -21
_diffrn_reflns_number 40161
_diffrn_reflns_theta_full 25.02
_diffrn_reflns_theta_max 25.02
_diffrn_reflns_theta_min 1.81
_diffrn_standards_decay_% no
_diffrn_standards_interval_count 0
_diffrn_standards_interval_time 0
_diffrn_standards_number 0
_exptl_absorpt_coefficient_mu 0.962
_exptl_absorpt_correction_T_max 0.815
_exptl_absorpt_correction_T_min 0.753
_exptl_absorpt_correction_type multi-scan
_exptl_absorpt_process_details 'SADABS (Bruker, 2005)'
_exptl_crystal_colour colorless
_exptl_crystal_density_diffrn 1.309
_exptl_crystal_density_method 'not measured'
_exptl_crystal_description block
_exptl_crystal_F_000 1568.0
_exptl_crystal_size_max 0.31
_exptl_crystal_size_mid 0.26
_exptl_crystal_size_min 0.21
_refine_diff_density_max 0.896
_refine_diff_density_min -0.393
_refine_diff_density_rms 0.054
_refine_ls_extinction_method SHELXL
_refine_ls_goodness_of_fit_ref 1.061
_refine_ls_hydrogen_treatment mixed
_refine_ls_matrix_type full
_refine_ls_number_parameters 406
_refine_ls_number_reflns 6656
_refine_ls_number_restraints 0
_refine_ls_restrained_S_all 1.061
_refine_ls_R_factor_all 0.0712
_refine_ls_R_factor_gt 0.0423
_refine_ls_shift/su_max 0.002
_refine_ls_shift/su_mean 0.000
_refine_ls_structure_factor_coef Fsqd
_refine_ls_weighting_details 'calc w=1/[\s^2^(Fo^2^)+(0.0389P)^2^+1.5996P] where P=(Fo^2^+2Fc^2^)/3'
_refine_ls_weighting_scheme calc
_refine_ls_wR_factor_gt 0.0944
_refine_ls_wR_factor_ref 0.1042
_reflns_number_gt 4632
_reflns_number_total 6656
_reflns_threshold_expression >2sigma(I)
_cod_data_source_file 1267-2258.cff
_cod_data_source_block adamiph
_cod_original_sg_symbol_H-M 'P 21/n'
_cod_database_code 8102279

loop_
_symmetry_equiv_pos_as_xyz
'x, y, z'
'-x+1/2, y+1/2, -z+1/2'
'-x, -y, -z'
'x-1/2, -y-1/2, z-1/2'

loop_
_atom_site_label
_atom_site_type_symbol
_atom_site_fract_x
_atom_site_fract_y
_atom_site_fract_z
_atom_site_U_iso_or_equiv
_atom_site_adp_type
_atom_site_occupancy
_atom_site_symmetry_multiplicity
_atom_site_calc_flag
_atom_site_refinement_flags
_atom_site_disorder_assembly
_atom_site_disorder_group
C1 C -0.0675(2) -0.0183(2) 0.7170(2) 0.0544(9) Uani 1 1 d . . .
H1A H -0.0735 0.0435 0.7121 0.065 Uiso 1 1 calc R . .
H1B H -0.1266 -0.0435 0.6758 0.065 Uiso 1 1 calc R . .
C2 C 0.0226(3) -0.0480(2) 0.7028(2) 0.0695(11) Uani 1 1 d . . .
H2 H 0.0154 -0.0303 0.6476 0.083 Uiso 1 1 calc R . .
C3 C 0.1140(3) -0.0068(3) 0.7673(3) 0.0784(12) Uani 1 1 d . . .
H3A H 0.1080 0.0551 0.7634 0.094 Uiso 1 1 calc R . .
H3B H 0.1713 -0.0232 0.7579 0.094 Uiso 1 1 calc R . .
C4 C -0.0552(2) -0.04594(17) 0.80307(18) 0.0391(7) Uani 1 1 d . . .
C5 C 0.0358(2) -0.0054(2) 0.8675(2) 0.0562(9) Uani 1 1 d . . .
H5A H 0.0428 -0.0221 0.9222 0.067 Uiso 1 1 calc R . .
H5B H 0.0307 0.0565 0.8634 0.067 Uiso 1 1 calc R . .
C6 C 0.1257(2) -0.0360(3) 0.8526(2) 0.0700(11) Uani 1 1 d . . .
H6 H 0.1855 -0.0107 0.8944 0.084 Uiso 1 1 calc R . .
C7 C 0.1323(3) -0.1330(3) 0.8593(3) 0.0771(12) Uani 1 1 d . . .
H7A H 0.1894 -0.1527 0.8511 0.093 Uiso 1 1 calc R . .
H7B H 0.1394 -0.1507 0.9138 0.093 Uiso 1 1 calc R . .
C8 C 0.0403(3) -0.1720(2) 0.7946(3) 0.0656(10) Uani 1 1 d . . .
H8 H 0.0454 -0.2346 0.7988 0.079 Uiso 1 1 calc R . .
C9 C -0.0483(2) -0.14313(18) 0.8103(2) 0.0517(8) Uani 1 1 d . . .
H9A H -0.1077 -0.1690 0.7702 0.062 Uiso 1 1 calc R . .
H9B H -0.0407 -0.1607 0.8650 0.062 Uiso 1 1 calc R . .
C10 C 0.0292(3) -0.1452(3) 0.7093(3) 0.0780(12) Uani 1 1 d . . .
H10A H -0.0298 -0.1705 0.6680 0.094 Uiso 1 1 calc R . .
H10B H 0.0851 -0.1651 0.6995 0.094 Uiso 1 1 calc R . .
C11 C -0.1573(2) -0.0386(2) 0.8909(2) 0.0616(9) Uani 1 1 d . . .
H11A H -0.1009 -0.0171 0.9377 0.074 Uiso 1 1 calc R . .
H11B H -0.1574 -0.1005 0.8954 0.074 Uiso 1 1 calc R . .
C12 C -0.2482(3) -0.0042(3) 0.8948(2) 0.0812(13) Uani 1 1 d . . .
H12 H -0.2426 0.0513 0.9151 0.097 Uiso 1 1 calc R . .
C13 C -0.3281(3) -0.0362(3) 0.8760(3) 0.0887(13) Uani 1 1 d . . .
H13 H -0.3337 -0.0914 0.8548 0.106 Uiso 1 1 calc R . .
C14 C -0.4199(3) -0.0030(3) 0.8808(2) 0.0712(11) Uani 1 1 d . . .
C15 C -0.4310(3) 0.0781(3) 0.9063(3) 0.1062(16) Uani 1 1 d . . .
H15 H -0.3802 0.1176 0.9199 0.127 Uiso 1 1 calc R . .
C16 C -0.5190(4) 0.1010(3) 0.9116(4) 0.1186(19) Uani 1 1 d . . .
H16 H -0.5266 0.1556 0.9289 0.142 Uiso 1 1 calc R . .
C17 C -0.5919(3) 0.0441(4) 0.8916(3) 0.1014(16) Uani 1 1 d . . .
H17 H -0.6500 0.0590 0.8958 0.122 Uiso 1 1 calc R . .
C18 C -0.5818(3) -0.0341(3) 0.8656(3) 0.1027(16) Uani 1 1 d . . .
H18 H -0.6337 -0.0726 0.8507 0.123 Uiso 1 1 calc R . .
C19 C -0.4971(4) -0.0580(3) 0.8606(3) 0.0919(14) Uani 1 1 d . . .
H19 H -0.4915 -0.1131 0.8430 0.110 Uiso 1 1 calc R . .
C20 C -0.2878(3) -0.4139(2) 1.0812(3) 0.0789(12) Uani 1 1 d . . .
H20A H -0.2626 -0.4716 1.0842 0.095 Uiso 1 1 calc R . .
H20B H -0.3332 -0.4133 1.1078 0.095 Uiso 1 1 calc R . .
C21 C -0.2031(3) -0.3518(3) 1.1253(2) 0.0728(11) Uani 1 1 d . . .
H21 H -0.1695 -0.3678 1.1836 0.087 Uiso 1 1 calc R . .
C22 C -0.1307(2) -0.3567(3) 1.08386(19) 0.0593(9) Uani 1 1 d . . .
H22A H -0.0757 -0.3185 1.1115 0.071 Uiso 1 1 calc R . .
H22B H -0.1055 -0.4146 1.0877 0.071 Uiso 1 1 calc R . .
C23 C -0.3407(3) -0.3869(3) 0.9915(2) 0.0706(11) Uani 1 1 d . . .
H23 H -0.3957 -0.4258 0.9631 0.085 Uiso 1 1 calc R . .
C24 C -0.2669(2) -0.3919(2) 0.9504(2) 0.0569(9) Uani 1 1 d . . .
H24A H -0.2423 -0.4499 0.9537 0.068 Uiso 1 1 calc R . .
H24B H -0.2992 -0.3760 0.8927 0.068 Uiso 1 1 calc R . .
C25 C -0.3787(3) -0.2969(3) 0.9872(3) 0.0770(12) Uani 1 1 d . . .
H25A H -0.4133 -0.2800 0.9299 0.092 Uiso 1 1 calc R . .
H25B H -0.4244 -0.2944 1.0133 0.092 Uiso 1 1 calc R . .
C26 C -0.2956(3) -0.2373(2) 1.0295(3) 0.0739(12) Uani 1 1 d . . .
H26 H -0.3210 -0.1788 1.0257 0.089 Uiso 1 1 calc R . .
C27 C -0.2236(3) -0.2410(2) 0.9878(3) 0.0640(10) Uani 1 1 d . . .
H27A H -0.2572 -0.2253 0.9301 0.077 Uiso 1 1 calc R . .
H27B H -0.1703 -0.2009 1.0141 0.077 Uiso 1 1 calc R . .
C28 C -0.2430(3) -0.2615(3) 1.1185(3) 0.0792(13) Uani 1 1 d . . .
H28A H -0.2880 -0.2582 1.1454 0.095 Uiso 1 1 calc R . .
H28B H -0.1895 -0.2218 1.1459 0.095 Uiso 1 1 calc R . .
C29 C -0.18318(19) -0.33142(16) 0.99506(17) 0.0343(6) Uani 1 1 d . . .
C30 C -0.0569(2) -0.40856(17) 0.9520(2) 0.0468(8) Uani 1 1 d . . .
H30A H -0.1031 -0.4535 0.9232 0.056 Uiso 1 1 calc R . .
H30B H -0.0197 -0.4274 1.0083 0.056 Uiso 1 1 calc R . .
C31 C 0.0119(3) -0.3941(2) 0.9108(2) 0.0594(9) Uani 1 1 d . . .
H31 H -0.0134 -0.3973 0.8535 0.071 Uiso 1 1 calc R . .
C32 C 0.1028(3) -0.3779(2) 0.9498(2) 0.0619(9) Uani 1 1 d . . .
H32 H 0.1246 -0.3756 1.0069 0.074 Uiso 1 1 calc R . .
C33 C 0.1799(3) -0.3619(2) 0.9182(2) 0.0579(9) Uani 1 1 d . . .
C34 C 0.2684(3) -0.3321(3) 0.9731(3) 0.0884(13) Uani 1 1 d . . .
H34 H 0.2790 -0.3238 1.0280 0.106 Uiso 1 1 calc R . .
C35 C 0.3419(3) -0.3144(3) 0.9479(4) 0.1106(17) Uani 1 1 d . . .
H35 H 0.4016 -0.2934 0.9859 0.133 Uiso 1 1 calc R . .
C36 C 0.3291(4) -0.3270(3) 0.8685(4) 0.0978(15) Uani 1 1 d . . .
H36 H 0.3800 -0.3153 0.8525 0.117 Uiso 1 1 calc R . .
C37 C 0.2420(3) -0.3568(3) 0.8125(3) 0.0774(12) Uani 1 1 d . . .
H37 H 0.2329 -0.3651 0.7579 0.093 Uiso 1 1 calc R . .
C38 C 0.1660(3) -0.3751(2) 0.8367(3) 0.0647(10) Uani 1 1 d . . .
H38 H 0.1064 -0.3960 0.7985 0.078 Uiso 1 1 calc R . .
N1 N -0.14661(17) -0.01553(15) 0.81375(15) 0.0460(6) Uani 1 1 d . . .
H1C H -0.1488 0.0419 0.8096 0.055 Uiso 1 1 calc R . .
H1D H -0.1994 -0.0359 0.7710 0.055 Uiso 1 1 calc R . .
N2 N -0.11236(15) -0.32876(13) 0.95251(14) 0.0365(5) Uani 1 1 d . . .
H2A H -0.1469 -0.3130 0.8997 0.044 Uiso 1 1 calc R . .
H2B H -0.0681 -0.2871 0.9766 0.044 Uiso 1 1 calc R . .
Cl1 Cl 0.27382(6) -0.17027(5) 1.25308(5) 0.0539(2) Uani 1 1 d . . .
Cl2 Cl 0.16590(6) -0.38772(5) 1.17347(5) 0.0604(2) Uani 1 1 d . . .
Cl3 Cl 0.05890(6) -0.18714(5) 1.05761(5) 0.0506(2) Uani 1 1 d . . .
Cl4 Cl 0.03971(7) -0.23038(6) 1.25741(6) 0.0631(2) Uani 1 1 d . . .
Zn1 Zn 0.13324(3) -0.24784(2) 1.18663(2) 0.04512(12) Uani 1 1 d . . .

loop_
_atom_site_aniso_label
_atom_site_aniso_U_11
_atom_site_aniso_U_22
_atom_site_aniso_U_33
_atom_site_aniso_U_23
_atom_site_aniso_U_13
_atom_site_aniso_U_12
C1 0.061(2) 0.057(2) 0.048(2) 0.0194(16) 0.0245(18) 0.0163(16)
C2 0.076(3) 0.091(3) 0.057(3) 0.023(2) 0.043(2) 0.025(2)
C3 0.065(3) 0.084(3) 0.107(4) 0.021(3) 0.056(3) 0.009(2)
C4 0.0335(15) 0.0411(16) 0.0445(19) 0.0032(14) 0.0177(14) 0.0039(12)
C5 0.0450(19) 0.068(2) 0.057(2) -0.0067(18) 0.0218(17) -0.0047(16)
C6 0.043(2) 0.093(3) 0.073(3) -0.002(2) 0.023(2) -0.0059(19)
C7 0.053(2) 0.107(3) 0.077(3) 0.033(2) 0.032(2) 0.035(2)
C8 0.070(3) 0.050(2) 0.084(3) 0.0118(19) 0.039(2) 0.0218(18)
C9 0.056(2) 0.0401(17) 0.061(2) 0.0105(15) 0.0269(18) 0.0067(15)
C10 0.082(3) 0.086(3) 0.076(3) -0.011(2) 0.042(2) 0.021(2)
C11 0.049(2) 0.092(3) 0.050(2) 0.0132(19) 0.0257(18) 0.0151(19)
C12 0.055(2) 0.126(4) 0.059(3) 0.024(2) 0.020(2) -0.012(2)
C13 0.088(3) 0.100(3) 0.085(3) 0.020(3) 0.042(3) 0.018(3)
C14 0.066(3) 0.089(3) 0.072(3) 0.018(2) 0.042(2) 0.036(2)
C15 0.069(3) 0.097(3) 0.151(5) -0.011(3) 0.044(3) -0.007(3)
C16 0.091(4) 0.100(4) 0.174(6) -0.043(4) 0.063(4) 0.021(3)
C17 0.064(3) 0.133(4) 0.120(4) -0.021(3) 0.050(3) 0.014(3)
C18 0.062(3) 0.110(4) 0.132(5) -0.016(3) 0.036(3) -0.004(3)
C19 0.090(3) 0.084(3) 0.099(4) -0.010(3) 0.036(3) 0.015(3)
C20 0.097(3) 0.070(2) 0.104(4) 0.017(2) 0.076(3) 0.010(2)
C21 0.061(2) 0.119(3) 0.040(2) 0.015(2) 0.0219(19) 0.022(2)
C22 0.0445(19) 0.092(3) 0.038(2) 0.0006(18) 0.0130(16) 0.0121(18)
C23 0.059(2) 0.097(3) 0.067(3) -0.028(2) 0.037(2) -0.037(2)
C24 0.051(2) 0.071(2) 0.051(2) -0.0177(17) 0.0226(17) -0.0182(17)
C25 0.047(2) 0.124(4) 0.065(3) 0.014(2) 0.028(2) 0.023(2)
C26 0.077(3) 0.064(2) 0.102(4) 0.002(2) 0.058(3) 0.022(2)
C27 0.068(2) 0.0482(19) 0.093(3) 0.0095(18) 0.050(2) 0.0133(16)
C28 0.071(3) 0.098(3) 0.083(3) -0.043(3) 0.047(3) -0.010(2)
C29 0.0329(15) 0.0337(14) 0.0358(17) -0.0034(12) 0.0135(13) 0.0001(12)
C30 0.0486(18) 0.0383(16) 0.059(2) 0.0036(15) 0.0281(17) 0.0128(14)
C31 0.054(2) 0.054(2) 0.064(3) 0.0046(18) 0.018(2) 0.0127(17)
C32 0.069(3) 0.060(2) 0.054(2) 0.0044(18) 0.023(2) 0.0164(18)
C33 0.060(2) 0.058(2) 0.069(3) 0.0146(18) 0.040(2) 0.0231(17)
C34 0.063(3) 0.119(4) 0.079(3) -0.013(3) 0.025(3) 0.007(2)
C35 0.058(3) 0.152(5) 0.127(5) -0.018(4) 0.043(3) -0.008(3)
C36 0.075(3) 0.119(4) 0.124(5) 0.004(3) 0.066(4) 0.006(3)
C37 0.079(3) 0.087(3) 0.083(3) 0.016(2) 0.051(3) 0.024(2)
C38 0.054(2) 0.058(2) 0.081(3) 0.0099(19) 0.026(2) 0.0161(17)
N1 0.0419(14) 0.0433(14) 0.0512(17) 0.0074(12) 0.0175(13) 0.0062(11)
N2 0.0331(13) 0.0354(12) 0.0378(15) 0.0007(10) 0.0111(11) 0.0021(10)
Cl1 0.0481(5) 0.0551(5) 0.0453(5) -0.0034(4) 0.0057(4) -0.0089(4)
Cl2 0.0691(5) 0.0430(4) 0.0486(5) -0.0022(4) 0.0029(4) 0.0068(4)
Cl3 0.0532(5) 0.0486(4) 0.0392(5) 0.0060(3) 0.0080(4) -0.0019(3)
Cl4 0.0620(5) 0.0758(6) 0.0500(6) -0.0127(4) 0.0213(5) -0.0123(4)
Zn1 0.0489(2) 0.04046(19) 0.0358(2) -0.00203(16) 0.00681(17) -0.00198(16)

loop_
_atom_type_symbol
_atom_type_description
_atom_type_scat_dispersion_real
_atom_type_scat_dispersion_imag
_atom_type_scat_source
C C 0.0033 0.0016 'International Tables Vol C Tables 4.2.6.8 and 6.1.1.4'
H H 0.0000 0.0000 'International Tables Vol C Tables 4.2.6.8 and 6.1.1.4'
N N 0.0061 0.0033 'International Tables Vol C Tables 4.2.6.8 and 6.1.1.4'
Cl Cl 0.1484 0.1585 'International Tables Vol C Tables 4.2.6.8 and 6.1.1.4'
Zn Zn 0.2839 1.4301 'International Tables Vol C Tables 4.2.6.8 and 6.1.1.4'
O O 0.0106 0.0060 'International Tables Vol C Tables 4.2.6.8 and 6.1.1.4'

loop_
_geom_angle_atom_site_label_1
_geom_angle_atom_site_label_2
_geom_angle_atom_site_label_3
_geom_angle
_geom_angle_site_symmetry_1
_geom_angle_site_symmetry_3
_geom_angle_publ_flag
C4 C1 C2 108.9(3) . . ?
C4 C1 H1A 109.9 . . ?
C2 C1 H1A 109.9 . . ?
C4 C1 H1B 109.9 . . ?
C2 C1 H1B 109.9 . . ?
H1A C1 H1B 108.3 . . ?
C3 C2 C10 110.8(3) . . ?
C3 C2 C1 108.9(3) . . ?
C10 C2 C1 108.7(3) . . ?
C3 C2 H2 109.5 . . ?
C10 C2 H2 109.5 . . ?
C1 C2 H2 109.5 . . ?
C2 C3 C6 109.1(3) . . ?
C2 C3 H3A 109.9 . . ?
C6 C3 H3A 109.9 . . ?
C2 C3 H3B 109.9 . . ?
C6 C3 H3B 109.9 . . ?
H3A C3 H3B 108.3 . . ?
C5 C4 C9 110.1(3) . . ?
C5 C4 C1 110.0(3) . . ?
C9 C4 C1 110.0(3) . . ?
C5 C4 N1 110.4(2) . . ?
C9 C4 N1 109.5(2) . . ?
C1 C4 N1 106.7(2) . . ?
C4 C5 C6 108.5(3) . . ?
C4 C5 H5A 110.0 . . ?
C6 C5 H5A 110.0 . . ?
C4 C5 H5B 110.0 . . ?
C6 C5 H5B 110.0 . . ?
H5A C5 H5B 108.4 . . ?
C7 C6 C3 110.7(3) . . ?
C7 C6 C5 109.1(3) . . ?
C3 C6 C5 108.8(3) . . ?
C7 C6 H6 109.4 . . ?
C3 C6 H6 109.4 . . ?
C5 C6 H6 109.4 . . ?
C8 C7 C6 109.5(3) . . ?
C8 C7 H7A 109.8 . . ?
C6 C7 H7A 109.8 . . ?
C8 C7 H7B 109.8 . . ?
C6 C7 H7B 109.8 . . ?
H7A C7 H7B 108.2 . . ?
C7 C8 C10 110.0(3) . . ?
C7 C8 C9 109.1(3) . . ?
C10 C8 C9 110.5(3) . . ?
C7 C8 H8 109.0 . . ?
C10 C8 H8 109.0 . . ?
C9 C8 H8 109.0 . . ?
C4 C9 C8 108.3(3) . . ?
C4 C9 H9A 110.0 . . ?
C8 C9 H9A 110.0 . . ?
C4 C9 H9B 110.0 . . ?
C8 C9 H9B 110.0 . . ?
H9A C9 H9B 108.4 . . ?
C8 C10 C2 109.3(3) . . ?
C8 C10 H10A 109.8 . . ?
C2 C10 H10A 109.8 . . ?
C8 C10 H10B 109.8 . . ?
C2 C10 H10B 109.8 . . ?
H10A C10 H10B 108.3 . . ?
N1 C11 C12 113.5(3) . . ?
N1 C11 H11A 108.9 . . ?
C12 C11 H11A 108.9 . . ?
N1 C11 H11B 108.9 . . ?
C12 C11 H11B 108.9 . . ?
H11A C11 H11B 107.7 . . ?
C13 C12 C11 130.8(5) . . ?
C13 C12 H12 114.6 . . ?
C11 C12 H12 114.6 . . ?
C12 C13 C14 131.5(5) . . ?
C12 C13 H13 114.2 . . ?
C14 C13 H13 114.2 . . ?
C19 C14 C15 117.7(4) . . ?
C19 C14 C13 117.4(4) . . ?
C15 C14 C13 124.9(4) . . ?
C14 C15 C16 119.9(4) . . ?
C14 C15 H15 120.0 . . ?
C16 C15 H15 120.0 . . ?
C17 C16 C15 119.8(4) . . ?
C17 C16 H16 120.1 . . ?
C15 C16 H16 120.1 . . ?
C18 C17 C16 120.4(4) . . ?
C18 C17 H17 119.8 . . ?
C16 C17 H17 119.8 . . ?
C17 C18 C19 121.0(5) . . ?
C17 C18 H18 119.5 . . ?
C19 C18 H18 119.5 . . ?
C18 C19 C14 121.3(4) . . ?
C18 C19 H19 119.4 . . ?
C14 C19 H19 119.4 . . ?
C23 C20 C21 109.1(3) . . ?
C23 C20 H20A 109.9 . . ?
C21 C20 H20A 109.9 . . ?
C23 C20 H20B 109.9 . . ?
C21 C20 H20B 109.9 . . ?
H20A C20 H20B 108.3 . . ?
C28 C21 C20 109.4(3) . . ?
C28 C21 C22 109.8(3) . . ?
C20 C21 C22 108.5(3) . . ?
C28 C21 H21 109.7 . . ?
C20 C21 H21 109.7 . . ?
C22 C21 H21 109.7 . . ?
C29 C22 C21 108.8(3) . . ?
C29 C22 H22A 109.9 . . ?
C21 C22 H22A 109.9 . . ?
C29 C22 H22B 109.9 . . ?
C21 C22 H22B 109.9 . . ?
H22A C22 H22B 108.3 . . ?
C25 C23 C20 109.7(3) . . ?
C25 C23 C24 110.3(3) . . ?
C20 C23 C24 108.3(3) . . ?
C25 C23 H23 109.5 . . ?
C20 C23 H23 109.5 . . ?
C24 C23 H23 109.5 . . ?
C29 C24 C23 108.4(2) . . ?
C29 C24 H24A 110.0 . . ?
C23 C24 H24A 110.0 . . ?
C29 C24 H24B 110.0 . . ?
C23 C24 H24B 110.0 . . ?
H24A C24 H24B 108.4 . . ?
C26 C25 C23 109.9(3) . . ?
C26 C25 H25A 109.7 . . ?
C23 C25 H25A 109.7 . . ?
C26 C25 H25B 109.7 . . ?
C23 C25 H25B 109.7 . . ?
H25A C25 H25B 108.2 . . ?
C25 C26 C28 110.2(3) . . ?
C25 C26 C27 109.6(3) . . ?
C28 C26 C27 109.4(3) . . ?
C25 C26 H26 109.2 . . ?
C28 C26 H26 109.2 . . ?
C27 C26 H26 109.2 . . ?
C29 C27 C26 109.0(3) . . ?
C29 C27 H27A 109.9 . . ?
C26 C27 H27A 109.9 . . ?
C29 C27 H27B 109.9 . . ?
C26 C27 H27B 109.9 . . ?
H27A C27 H27B 108.3 . . ?
C26 C28 C21 109.8(3) . . ?
C26 C28 H28A 109.7 . . ?
C21 C28 H28A 109.7 . . ?
C26 C28 H28B 109.7 . . ?
C21 C28 H28B 109.7 . . ?
H28A C28 H28B 108.2 . . ?
C22 C29 C24 110.7(3) . . ?
C22 C29 C27 110.7(3) . . ?
C24 C29 C27 108.8(3) . . ?
C22 C29 N2 110.9(2) . . ?
C24 C29 N2 110.4(2) . . ?
C27 C29 N2 105.2(2) . . ?
N2 C30 C31 111.5(2) . . ?
N2 C30 H30A 109.3 . . ?
C31 C30 H30A 109.3 . . ?
N2 C30 H30B 109.3 . . ?
C31 C30 H30B 109.3 . . ?
H30A C30 H30B 108.0 . . ?
C32 C31 C30 123.6(4) . . ?
C32 C31 H31 118.2 . . ?
C30 C31 H31 118.2 . . ?
C31 C32 C33 130.0(4) . . ?
C31 C32 H32 115.0 . . ?
C33 C32 H32 115.0 . . ?
C34 C33 C38 118.9(3) . . ?
C34 C33 C32 117.3(4) . . ?
C38 C33 C32 123.8(4) . . ?
C33 C34 C35 120.4(5) . . ?
C33 C34 H34 119.8 . . ?
C35 C34 H34 119.8 . . ?
C36 C35 C34 121.2(5) . . ?
C36 C35 H35 119.4 . . ?
C34 C35 H35 119.4 . . ?
C37 C36 C35 119.8(4) . . ?
C37 C36 H36 120.1 . . ?
C35 C36 H36 120.1 . . ?
C36 C37 C38 120.0(4) . . ?
C36 C37 H37 120.0 . . ?
C38 C37 H37 120.0 . . ?
C33 C38 C37 119.7(4) . . ?
C33 C38 H38 120.1 . . ?
C37 C38 H38 120.1 . . ?
C11 N1 C4 118.4(2) . . ?
C11 N1 H1C 107.7 . . ?
C4 N1 H1C 107.7 . . ?
C11 N1 H1D 107.7 . . ?
C4 N1 H1D 107.7 . . ?
H1C N1 H1D 107.1 . . ?
C30 N2 C29 118.3(2) . . ?
C30 N2 H2A 107.7 . . ?
C29 N2 H2A 107.7 . . ?
C30 N2 H2B 107.7 . . ?
C29 N2 H2B 107.7 . . ?
H2A N2 H2B 107.1 . . ?
Cl4 Zn1 Cl2 112.53(4) . . ?
Cl4 Zn1 Cl1 107.19(3) . . ?
Cl2 Zn1 Cl1 111.85(3) . . ?
Cl4 Zn1 Cl3 110.49(4) . . ?
Cl2 Zn1 Cl3 109.28(3) . . ?
Cl1 Zn1 Cl3 105.24(3) . . ?

loop_
_geom_bond_atom_site_label_1
_geom_bond_atom_site_label_2
_geom_bond_distance
_geom_bond_site_symmetry_2
_geom_bond_publ_flag
C1 C4 1.525(4) . ?
C1 C2 1.537(4) . ?
C1 H1A 0.9700 . ?
C1 H1B 0.9700 . ?
C2 C3 1.520(5) . ?
C2 C10 1.522(5) . ?
C2 H2 0.9800 . ?
C3 C6 1.521(5) . ?
C3 H3A 0.9700 . ?
C3 H3B 0.9700 . ?
C4 C5 1.511(4) . ?
C4 C9 1.523(4) . ?
C4 N1 1.527(3) . ?
C5 C6 1.544(4) . ?
C5 H5A 0.9700 . ?
C5 H5B 0.9700 . ?
C6 C7 1.519(5) . ?
C6 H6 0.9800 . ?
C7 C8 1.512(5) . ?
C7 H7A 0.9700 . ?
C7 H7B 0.9700 . ?
C8 C10 1.513(5) . ?
C8 C9 1.525(4) . ?
C8 H8 0.9800 . ?
C9 H9A 0.9700 . ?
C9 H9B 0.9700 . ?
C10 H10A 0.9700 . ?
C10 H10B 0.9700 . ?
C11 N1 1.486(4) . ?
C11 C12 1.487(5) . ?
C11 H11A 0.9700 . ?
C11 H11B 0.9700 . ?
C12 C13 1.206(5) . ?
C12 H12 0.9300 . ?
C13 C14 1.498(5) . ?
C13 H13 0.9300 . ?
C14 C19 1.362(6) . ?
C14 C15 1.377(6) . ?
C15 C16 1.399(6) . ?
C15 H15 0.9300 . ?
C16 C17 1.335(6) . ?
C16 H16 0.9300 . ?
C17 C18 1.335(6) . ?
C17 H17 0.9300 . ?
C18 C19 1.356(6) . ?
C18 H18 0.9300 . ?
C19 H19 0.9300 . ?
C20 C23 1.520(5) . ?
C20 C21 1.531(5) . ?
C20 H20A 0.9700 . ?
C20 H20B 0.9700 . ?
C21 C28 1.516(5) . ?
C21 C22 1.537(4) . ?
C21 H21 0.9800 . ?
C22 C29 1.499(4) . ?
C22 H22A 0.9700 . ?
C22 H22B 0.9700 . ?
C23 C25 1.505(5) . ?
C23 C24 1.551(4) . ?
C23 H23 0.9800 . ?
C24 C29 1.507(4) . ?
C24 H24A 0.9700 . ?
C24 H24B 0.9700 . ?
C25 C26 1.486(6) . ?
C25 H25A 0.9700 . ?
C25 H25B 0.9700 . ?
C26 C28 1.497(6) . ?
C26 C27 1.534(5) . ?
C26 H26 0.9800 . ?
C27 C29 1.520(4) . ?
C27 H27A 0.9700 . ?
C27 H27B 0.9700 . ?
C28 H28A 0.9700 . ?
C28 H28B 0.9700 . ?
C29 N2 1.529(3) . ?
C30 N2 1.497(3) . ?
C30 C31 1.501(4) . ?
C30 H30A 0.9700 . ?
C30 H30B 0.9700 . ?
C31 C32 1.271(5) . ?
C31 H31 0.9300 . ?
C32 C33 1.492(5) . ?
C32 H32 0.9300 . ?
C33 C34 1.363(5) . ?
C33 C38 1.390(5) . ?
C34 C35 1.371(6) . ?
C34 H34 0.9300 . ?
C35 C36 1.358(7) . ?
C35 H35 0.9300 . ?
C36 C37 1.356(6) . ?
C36 H36 0.9300 . ?
C37 C38 1.396(5) . ?
C37 H37 0.9300 . ?
C38 H38 0.9300 . ?
N1 H1C 0.9000 . ?
N1 H1D 0.9000 . ?
N2 H2A 0.9000 . ?
N2 H2B 0.9000 . ?
Cl1 Zn1 2.2883(8) . ?
Cl2 Zn1 2.2705(8) . ?
Cl3 Zn1 2.3021(8) . ?
Cl4 Zn1 2.2424(10) . ?

loop_
_geom_torsion_atom_site_label_1
_geom_torsion_atom_site_label_2
_geom_torsion_atom_site_label_3
_geom_torsion_atom_site_label_4
_geom_torsion
_geom_torsion_site_symmetry_1
_geom_torsion_site_symmetry_2
_geom_torsion_site_symmetry_3
_geom_torsion_site_symmetry_4
_geom_torsion_publ_flag
C4 C1 C2 C3 -60.2(4) . . . . ?
C4 C1 C2 C10 60.5(4) . . . . ?
C10 C2 C3 C6 -57.9(4) . . . . ?
C1 C2 C3 C6 61.6(4) . . . . ?
C2 C1 C4 C5 60.6(3) . . . . ?
C2 C1 C4 C9 -61.0(3) . . . . ?
C2 C1 C4 N1 -179.6(3) . . . . ?
C9 C4 C5 C6 60.7(3) . . . . ?
C1 C4 C5 C6 -60.8(3) . . . . ?
N1 C4 C5 C6 -178.4(3) . . . . ?
C2 C3 C6 C7 57.9(4) . . . . ?
C2 C3 C6 C5 -62.0(4) . . . . ?
C4 C5 C6 C7 -59.7(4) . . . . ?
C4 C5 C6 C3 61.2(4) . . . . ?
C3 C6 C7 C8 -59.1(4) . . . . ?
C5 C6 C7 C8 60.6(4) . . . . ?
C6 C7 C8 C10 59.8(4) . . . . ?
C6 C7 C8 C9 -61.6(4) . . . . ?
C5 C4 C9 C8 -61.6(3) . . . . ?
C1 C4 C9 C8 59.9(3) . . . . ?
N1 C4 C9 C8 176.9(3) . . . . ?
C7 C8 C9 C4 61.3(4) . . . . ?
C10 C8 C9 C4 -59.9(4) . . . . ?
C7 C8 C10 C2 -59.7(4) . . . . ?
C9 C8 C10 C2 60.9(4) . . . . ?
C3 C2 C10 C8 59.1(4) . . . . ?
C1 C2 C10 C8 -60.5(4) . . . . ?
N1 C11 C12 C13 94.2(5) . . . . ?
C11 C12 C13 C14 178.9(4) . . . . ?
C12 C13 C14 C19 -174.9(5) . . . . ?
C12 C13 C14 C15 3.3(8) . . . . ?
C19 C14 C15 C16 0.8(8) . . . . ?
C13 C14 C15 C16 -177.4(5) . . . . ?
C14 C15 C16 C17 -0.3(9) . . . . ?
C15 C16 C17 C18 -0.9(9) . . . . ?
C16 C17 C18 C19 1.4(9) . . . . ?
C17 C18 C19 C14 -0.8(8) . . . . ?
C15 C14 C19 C18 -0.3(7) . . . . ?
C13 C14 C19 C18 178.0(4) . . . . ?
C23 C20 C21 C28 58.2(4) . . . . ?
C23 C20 C21 C22 -61.6(4) . . . . ?
C28 C21 C22 C29 -59.0(4) . . . . ?
C20 C21 C22 C29 60.6(4) . . . . ?
C21 C20 C23 C25 -58.8(4) . . . . ?
C21 C20 C23 C24 61.6(4) . . . . ?
C25 C23 C24 C29 59.3(4) . . . . ?
C20 C23 C24 C29 -60.7(4) . . . . ?
C20 C23 C25 C26 60.2(4) . . . . ?
C24 C23 C25 C26 -59.0(4) . . . . ?
C23 C25 C26 C28 -60.8(4) . . . . ?
C23 C25 C26 C27 59.7(4) . . . . ?
C25 C26 C27 C29 -61.3(4) . . . . ?
C28 C26 C27 C29 59.6(4) . . . . ?
C25 C26 C28 C21 60.2(4) . . . . ?
C27 C26 C28 C21 -60.4(4) . . . . ?
C20 C21 C28 C26 -58.8(4) . . . . ?
C22 C21 C28 C26 60.2(4) . . . . ?
C21 C22 C29 C24 -61.4(4) . . . . ?
C21 C22 C29 C27 59.3(4) . . . . ?
C21 C22 C29 N2 175.7(3) . . . . ?
C23 C24 C29 C22 61.3(3) . . . . ?
C23 C24 C29 C27 -60.5(4) . . . . ?
C23 C24 C29 N2 -175.6(3) . . . . ?
C26 C27 C29 C22 -59.8(4) . . . . ?
C26 C27 C29 C24 62.0(4) . . . . ?
C26 C27 C29 N2 -179.7(3) . . . . ?
N2 C30 C31 C32 97.1(4) . . . . ?
C30 C31 C32 C33 -179.8(3) . . . . ?
C31 C32 C33 C34 169.4(4) . . . . ?
C31 C32 C33 C38 -10.1(6) . . . . ?
C38 C33 C34 C35 0.9(6) . . . . ?
C32 C33 C34 C35 -178.7(4) . . . . ?
C33 C34 C35 C36 -0.9(8) . . . . ?
C34 C35 C36 C37 0.7(8) . . . . ?
C35 C36 C37 C38 -0.5(7) . . . . ?
C34 C33 C38 C37 -0.7(5) . . . . ?
C32 C33 C38 C37 178.8(3) . . . . ?
C36 C37 C38 C33 0.5(6) . . . . ?
C12 C11 N1 C4 179.0(3) . . . . ?
C5 C4 N1 C11 -64.1(3) . . . . ?
C9 C4 N1 C11 57.2(4) . . . . ?
C1 C4 N1 C11 176.3(3) . . . . ?
C31 C30 N2 C29 -177.8(3) . . . . ?
C22 C29 N2 C30 58.0(3) . . . . ?
C24 C29 N2 C30 -65.0(3) . . . . ?
C27 C29 N2 C30 177.8(3) . . . . ?
